data_7051056
_journal_name_full 'New Journal of Chemistry'
_journal_paper_doi 10.1039/b008262g
_journal_year 2001
_chemical_formula_sum 'C17 H20 N6 O7'
_chemical_formula_weight 420.39
_space_group_IT_number 2
_symmetry_cell_setting triclinic
_symmetry_space_group_name_Hall '-P 1'
_symmetry_space_group_name_H-M 'P -1'
_cell_angle_alpha 107.720(10)
_cell_angle_beta 109.660(10)
_cell_angle_gamma 66.160(10)
_cell_formula_units_Z 2
_cell_length_a 10.111(2)
_cell_length_b 11.747(2)
_cell_length_c 9.369(2)
_cell_measurement_temperature 293(2)
_cell_volume 940.0(3)
_diffrn_ambient_temperature 293(2)
_exptl_crystal_density_diffrn 1.485
_cod_database_code 7051056

loop_
_symmetry_equiv_pos_as_xyz
'x, y, z'
'-x, -y, -z'

loop_
_atom_site_label
_atom_site_type_symbol
_atom_site_fract_x
_atom_site_fract_y
_atom_site_fract_z
_atom_site_U_iso_or_equiv
_atom_site_adp_type
_atom_site_occupancy
_atom_site_symmetry_multiplicity
_atom_site_calc_flag
_atom_site_refinement_flags
_atom_site_disorder_assembly
_atom_site_disorder_group
O11 O 0.11819(11) -0.39409(9) 0.10553(11) 0.0429(2) Uani 1 1 d . . .
O21 O 0.30223(10) -0.08601(8) 0.47127(10) 0.0359(2) Uani 1 1 d . . .
O31 O 0.36601(14) -0.45324(10) 0.59570(13) 0.0550(3) Uani 1 1 d . . .
N11 N 0.23580(13) -0.42005(9) 0.35316(13) 0.0381(2) Uani 1 1 d . . .
N21 N 0.33669(11) -0.27079(9) 0.53322(12) 0.0330(2) Uani 1 1 d . . .
C11 C 0.17839(13) -0.34681(10) 0.23919(14) 0.0314(2) Uani 1 1 d . . .
C21 C 0.19051(12) -0.22561(10) 0.28425(13) 0.0281(2) Uani 1 1 d . . .
C31 C 0.27535(12) -0.18787(10) 0.43004(13) 0.0276(2) Uani 1 1 d . . .
C41 C 0.31603(14) -0.38587(11) 0.49962(15) 0.0368(3) Uani 1 1 d . . .
C51 C 0.2051(3) -0.53918(16) 0.3153(3) 0.0635(5) Uani 1 1 d . . .
C61 C 0.4173(2) -0.22838(18) 0.68921(18) 0.0507(4) Uani 1 1 d . . .
O12 O 0.29101(14) -0.22898(10) 0.01730(14) 0.0558(3) Uani 1 1 d . . .
O22 O -0.07136(12) 0.01175(10) 0.30389(15) 0.0531(3) Uani 1 1 d . . .
O32 O 0.23611(12) 0.17875(9) 0.25236(13) 0.0494(3) Uani 1 1 d . . .
O42 O 0.00346(11) -0.16731(10) 0.05019(11) 0.0423(2) Uani 1 1 d . . .
N12 N 0.26747(11) -0.02664(9) 0.13845(11) 0.0316(2) Uani 1 1 d . . .
N22 N 0.07518(12) 0.09797(9) 0.27009(12) 0.0335(2) Uani 1 1 d . . .
C12 C 0.23242(14) -0.13481(11) 0.10217(14) 0.0329(2) Uani 1 1 d . . .
C22 C 0.11662(13) -0.13403(10) 0.17356(13) 0.0295(2) Uani 1 1 d . . .
C32 C 0.03271(13) -0.00254(11) 0.25705(14) 0.0331(2) Uani 1 1 d . . .
C42 C 0.19518(13) 0.08904(11) 0.22294(14) 0.0323(2) Uani 1 1 d . . .
C52 C 0.37899(18) -0.02716(16) 0.07079(19) 0.0455(3) Uani 1 1 d . . .
C62 C -0.0105(2) 0.22397(13) 0.3439(2) 0.0502(4) Uani 1 1 d . . .
N1 N 0.28495(14) 0.14202(11) 0.66424(14) 0.0445(3) Uani 1 1 d . . .
N2 N 0.30622(19) 0.49675(12) 0.8685(2) 0.0590(4) Uani 1 1 d . . .
C1 C 0.30072(15) 0.38055(11) 0.80346(15) 0.0366(3) Uani 1 1 d . . .
C2 C 0.37953(16) 0.30182(13) 0.69009(17) 0.0414(3) Uani 1 1 d . . .
C3 C 0.36927(17) 0.18525(13) 0.62433(16) 0.0440(3) Uani 1 1 d . . .
C4 C 0.20991(17) 0.21349(14) 0.77291(18) 0.0461(3) Uani 1 1 d . . .
C5 C 0.21605(16) 0.33085(13) 0.84423(17) 0.0426(3) Uani 1 1 d . . .
H511 H 0.099(4) -0.523(3) 0.269(4) 0.122(11) Uiso 1 1 d . . .
H521 H 0.257(3) -0.583(3) 0.392(3) 0.108(9) Uiso 1 1 d . . .
H531 H 0.234(4) -0.592(4) 0.217(4) 0.136(12) Uiso 1 1 d . . .
H611 H 0.501(3) -0.213(2) 0.684(3) 0.088(7) Uiso 1 1 d . . .
H621 H 0.449(3) -0.287(3) 0.747(3) 0.106(9) Uiso 1 1 d . . .
H631 H 0.350(3) -0.155(3) 0.738(3) 0.109(9) Uiso 1 1 d . . .
H42 H 0.032(2) -0.249(2) 0.041(2) 0.056(5) Uiso 1 1 d . . .
H512 H 0.447(2) -0.116(2) 0.043(3) 0.074(6) Uiso 1 1 d . . .
H522 H 0.447(3) 0.010(3) 0.146(3) 0.101(8) Uiso 1 1 d . . .
H532 H 0.336(3) 0.004(2) -0.017(3) 0.083(7) Uiso 1 1 d . . .
H612 H -0.103(3) 0.250(2) 0.279(3) 0.080(7) Uiso 1 1 d . . .
H622 H -0.022(3) 0.213(3) 0.440(3) 0.099(8) Uiso 1 1 d . . .
H632 H 0.039(3) 0.278(3) 0.375(3) 0.098(8) Uiso 1 1 d . . .
H1 H 0.280(2) 0.064(2) 0.612(3) 0.070(6) Uiso 1 1 d . . .
H21 H 0.254(3) 0.542(2) 0.941(3) 0.076(6) Uiso 1 1 d . . .
H22 H 0.359(3) 0.526(2) 0.833(3) 0.084(7) Uiso 1 1 d . . .
H2 H 0.442(2) 0.3299(17) 0.661(2) 0.051(4) Uiso 1 1 d . . .
H3 H 0.426(2) 0.128(2) 0.549(2) 0.065(5) Uiso 1 1 d . . .
H4 H 0.152(2) 0.1782(18) 0.790(2) 0.054(5) Uiso 1 1 d . . .
H5 H 0.158(2) 0.3783(19) 0.916(2) 0.062(5) Uiso 1 1 d . . .

loop_
_atom_site_aniso_label
_atom_site_aniso_U_11
_atom_site_aniso_U_22
_atom_site_aniso_U_33
_atom_site_aniso_U_23
_atom_site_aniso_U_13
_atom_site_aniso_U_12
O11 0.0564(6) 0.0304(4) 0.0422(5) -0.0053(4) 0.0130(4) -0.0231(4)
O21 0.0468(5) 0.0281(4) 0.0365(4) 0.0001(3) 0.0102(4) -0.0207(4)
O31 0.0711(7) 0.0432(6) 0.0578(6) 0.0255(5) 0.0176(5) -0.0135(5)
N11 0.0490(6) 0.0210(4) 0.0488(6) 0.0058(4) 0.0169(5) -0.0130(4)
N21 0.0372(5) 0.0298(5) 0.0333(5) 0.0068(4) 0.0100(4) -0.0108(4)
C11 0.0362(6) 0.0229(5) 0.0378(6) 0.0002(4) 0.0156(5) -0.0114(4)
C21 0.0341(5) 0.0221(5) 0.0314(5) 0.0030(4) 0.0113(4) -0.0116(4)
C31 0.0309(5) 0.0226(5) 0.0321(5) 0.0022(4) 0.0137(4) -0.0091(4)
C41 0.0412(6) 0.0284(6) 0.0444(7) 0.0111(5) 0.0182(5) -0.0060(5)
C51 0.0848(13) 0.0304(7) 0.0823(13) 0.0147(8) 0.0139(11) -0.0287(8)
C61 0.0533(9) 0.0596(9) 0.0379(7) 0.0139(7) 0.0002(6) -0.0233(8)
O12 0.0811(8) 0.0357(5) 0.0643(7) -0.0090(5) 0.0485(6) -0.0217(5)
O22 0.0507(6) 0.0395(5) 0.0816(8) 0.0097(5) 0.0397(6) -0.0100(4)
O32 0.0583(6) 0.0373(5) 0.0600(6) -0.0007(4) 0.0148(5) -0.0306(5)
O42 0.0464(5) 0.0418(5) 0.0387(5) 0.0107(4) -0.0020(4) -0.0228(4)
N12 0.0359(5) 0.0310(5) 0.0340(5) 0.0057(4) 0.0121(4) -0.0149(4)
N22 0.0386(5) 0.0217(4) 0.0399(5) 0.0043(4) 0.0142(4) -0.0074(4)
C12 0.0422(6) 0.0281(5) 0.0328(6) 0.0040(4) 0.0145(5) -0.0131(5)
C22 0.0349(5) 0.0247(5) 0.0320(5) 0.0039(4) 0.0095(4) -0.0132(4)
C32 0.0347(6) 0.0272(5) 0.0399(6) 0.0085(4) 0.0131(5) -0.0082(4)
C42 0.0368(6) 0.0287(5) 0.0326(5) 0.0054(4) 0.0056(4) -0.0149(4)
C52 0.0485(8) 0.0549(9) 0.0473(8) 0.0088(7) 0.0205(6) -0.0253(7)
C62 0.0520(9) 0.0263(6) 0.0647(10) -0.0008(6) 0.0238(8) -0.0049(6)
N1 0.0534(7) 0.0272(5) 0.0455(6) 0.0003(4) 0.0047(5) -0.0173(5)
N2 0.0781(10) 0.0319(6) 0.0725(9) -0.0083(6) 0.0333(8) -0.0252(6)
C1 0.0428(6) 0.0267(5) 0.0402(6) 0.0021(5) 0.0131(5) -0.0124(5)
C2 0.0479(7) 0.0343(6) 0.0480(7) 0.0082(5) 0.0228(6) -0.0106(5)
C3 0.0543(8) 0.0336(6) 0.0368(6) 0.0018(5) 0.0169(6) -0.0066(6)
C4 0.0454(7) 0.0423(7) 0.0584(9) 0.0102(6) 0.0130(6) -0.0221(6)
C5 0.0463(7) 0.0390(7) 0.0472(7) -0.0002(5) 0.0229(6) -0.0160(6)

loop_
_geom_bond_atom_site_label_1
_geom_bond_atom_site_label_2
_geom_bond_distance
_geom_bond_site_symmetry_2
_geom_bond_publ_flag
O11 C11 1.2586(15) . ?
O21 C31 1.2514(13) . ?
O31 C41 1.2232(16) . ?
N11 C41 1.3715(18) . ?
N11 C11 1.3985(16) . ?
N11 C51 1.4682(17) . ?
N21 C41 1.3767(16) . ?
N21 C31 1.3962(15) . ?
N21 C61 1.4601(18) . ?
C11 C21 1.4002(15) . ?
C21 C31 1.3959(16) . ?
C21 C22 1.5162(15) . ?
C51 H511 0.97(3) . ?
C51 H521 0.90(3) . ?
C51 H531 1.00(4) . ?
C61 H611 0.96(3) . ?
C61 H621 0.89(3) . ?
C61 H631 0.95(3) . ?
O12 C12 1.2078(16) . ?
O22 C32 1.2047(15) . ?
O32 C42 1.2070(15) . ?
O42 C22 1.4123(14) . ?
O42 H42 0.87(2) . ?
N12 C12 1.3697(15) . ?
N12 C42 1.3925(16) . ?
N12 C52 1.4650(16) . ?
N22 C32 1.3712(15) . ?
N22 C42 1.3813(16) . ?
N22 C62 1.4708(16) . ?
C12 C22 1.5273(16) . ?
C22 C32 1.5392(16) . ?
C52 H512 1.00(2) . ?
C52 H522 0.95(3) . ?
C52 H532 0.90(2) . ?
C62 H612 0.91(3) . ?
C62 H622 1.00(3) . ?
C62 H632 0.89(3) . ?
N1 C4 1.342(2) . ?
N1 C3 1.343(2) . ?
N1 H1 0.91(2) . ?
N2 C1 1.3304(17) . ?
N2 H21 0.90(2) . ?
N2 H22 0.93(3) . ?
C1 C5 1.4069(19) . ?
C1 C2 1.4122(18) . ?
C2 C3 1.350(2) . ?
C2 H2 0.961(18) . ?
C3 H3 0.98(2) . ?
C4 C5 1.353(2) . ?
C4 H4 0.920(19) . ?
C5 H5 0.94(2) . ?

loop_
_cod_related_entry_id
_cod_related_entry_database
_cod_related_entry_code
1 ChemSpider 30652859
